data_4321641
loop_
_publ_author_name
'Chi-Wing Tsang'
'Qingchuan Yang'
'Eric Tung-Po Sze'
'Thomas C. W. Mak'
'Dominic T. W. Chan'
'Zuowei Xie'

_publ_section_title
;
 Weakly Coordinating Nature of a Carborane Cage Bearing Different Halogen
 Atoms. Synthesis and Structural Characterization of Icosahedral Mixed
 Halocarborane Anions, 1-H-CB11Y5X6- (X, Y = Cl, Br, I)
;
_journal_name_full 'Inorganic Chemistry'
_journal_page_first 5851
_journal_page_last 5858
_journal_paper_doi 10.1021/ic000354r
_journal_volume 39
_journal_year 2000
_chemical_formula_sum 'C2 H3 Ag B11 Cl11'
_chemical_formula_weight 643.77
_chemical_name_systematic
; 
 ? 
;
_space_group_IT_number 205
_symmetry_cell_setting cubic
_symmetry_space_group_name_Hall '-P 2ac 2ab 3'
_symmetry_space_group_name_H-M 'P a -3'
_atom_sites_solution_hydrogens geom
_atom_sites_solution_primary direct
_atom_sites_solution_secondary difmap
_audit_creation_method SHELXL-97
_cell_angle_alpha 90.00
_cell_angle_beta 90.00
_cell_angle_gamma 90.00
_cell_formula_units_Z 4
_cell_length_a 12.4887(14)
_cell_length_b 12.4887(14)
_cell_length_c 12.4887(14)
_cell_measurement_temperature 296(2)
_cell_volume 1947.8(4)
_computing_cell_refinement 'Siemens XSCANS'
_computing_data_collection 'Siemens XSCANS'
_computing_data_reduction 'Siemens SHELXTL'
_computing_molecular_graphics 'Siemens SHELXTL'
_computing_publication_material 'Siemens SHELXTL'
_computing_structure_refinement 'SHELXL-97 (Sheldrick, 1997)'
_computing_structure_solution 'SHELXS-97 (Sheldrick, 1990)'
_diffrn_ambient_temperature 296(2)
_diffrn_measured_fraction_theta_full 0.953
_diffrn_measured_fraction_theta_max 0.953
_diffrn_measurement_method '\w scans'
_diffrn_radiation_monochromator graphite
_diffrn_radiation_source 'fine-focus sealed tube'
_diffrn_radiation_type MoK\a
_diffrn_radiation_wavelength 0.71073
_diffrn_reflns_av_R_equivalents 0.0594
_diffrn_reflns_av_sigmaI/netI 0.0203
_diffrn_reflns_limit_h_max 14
_diffrn_reflns_limit_h_min 0
_diffrn_reflns_limit_k_max 14
_diffrn_reflns_limit_k_min -14
_diffrn_reflns_limit_l_max 14
_diffrn_reflns_limit_l_min -14
_diffrn_reflns_number 6116
_diffrn_reflns_theta_full 25.00
_diffrn_reflns_theta_max 25.0
_diffrn_reflns_theta_min 2.82
_exptl_absorpt_coefficient_mu 2.529
_exptl_absorpt_correction_T_max 1.0000
_exptl_absorpt_correction_T_min 0.9079
_exptl_absorpt_correction_type abscor
_exptl_crystal_colour colorless
_exptl_crystal_density_diffrn 2.195
_exptl_crystal_density_method 'not measured'
_exptl_crystal_description block
_exptl_crystal_F_000 1216
_exptl_crystal_size_max 0.30
_exptl_crystal_size_mid 0.30
_exptl_crystal_size_min 0.20
_refine_diff_density_max 0.956
_refine_diff_density_min -0.915
_refine_diff_density_rms 0.112
_refine_ls_extinction_coef 0.0005(6)
_refine_ls_extinction_expression Fc^*^=kFc[1+0.001xFc^2^\l^3^/sin(2\q)]^-1/4^
_refine_ls_extinction_method SHELXL
_refine_ls_goodness_of_fit_ref 1.095
_refine_ls_hydrogen_treatment mixed
_refine_ls_matrix_type full
_refine_ls_number_parameters 41
_refine_ls_number_reflns 546
_refine_ls_number_restraints 0
_refine_ls_restrained_S_all 1.095
_refine_ls_R_factor_all 0.0776
_refine_ls_R_factor_gt 0.0638
_refine_ls_shift/su_max 0.046
_refine_ls_shift/su_mean 0.010
_refine_ls_structure_factor_coef Fsqd
_refine_ls_weighting_details 'calc w=1/[\s^2^(Fo^2^)+(0.0980P)^2^+6.8649P] where P=(Fo^2^+2Fc^2^)/3'
_refine_ls_weighting_scheme calc
_refine_ls_wR_factor_gt 0.1699
_refine_ls_wR_factor_ref 0.1824
_reflns_number_gt 428
_reflns_number_total 546
_reflns_threshold_expression >2sigma(I)
_cod_data_source_file ic000354r_5.cif
_cod_data_source_block Ag[1-CH3-CB11Cl11]
_cod_database_code 4321641

loop_
_symmetry_equiv_pos_as_xyz
'x, y, z'
'-x+1/2, -y, z+1/2'
'-x, y+1/2, -z+1/2'
'x+1/2, -y+1/2, -z'
'z, x, y'
'z+1/2, -x+1/2, -y'
'-z+1/2, -x, y+1/2'
'-z, x+1/2, -y+1/2'
'y, z, x'
'-y, z+1/2, -x+1/2'
'y+1/2, -z+1/2, -x'
'-y+1/2, -z, x+1/2'
'-x, -y, -z'
'x-1/2, y, -z-1/2'
'x, -y-1/2, z-1/2'
'-x-1/2, y-1/2, z'
'-z, -x, -y'
'-z-1/2, x-1/2, y'
'z-1/2, x, -y-1/2'
'z, -x-1/2, y-1/2'
'-y, -z, -x'
'y, -z-1/2, x-1/2'
'-y-1/2, z-1/2, x'
'y-1/2, z, -x-1/2'

loop_
_atom_site_label
_atom_site_type_symbol
_atom_site_fract_x
_atom_site_fract_y
_atom_site_fract_z
_atom_site_U_iso_or_equiv
_atom_site_adp_type
_atom_site_occupancy
_atom_site_symmetry_multiplicity
_atom_site_calc_flag
_atom_site_refinement_flags
_atom_site_disorder_assembly
_atom_site_disorder_group
Ag1 Ag 0.63109(5) 0.86891(5) 0.13109(5) 0.0827(3) Uani 0.50 3 d SP . .
Cl2 Cl 0.55041(7) 1.06253(6) 0.23342(5) 0.0573(2) Uani 0.94 1 d P . .
Cl3 Cl 0.62914(7) 0.80565(6) 0.35015(6) 0.0620(2) Uani 0.94 1 d P . .
B2 B 0.5261(2) 1.0324(2) 0.3705(2) 0.0385(7) Uani 1.02 1 d P . .
B3 B 0.5631(2) 0.9068(2) 0.4261(2) 0.0353(7) Uani 1.02 1 d P . .

loop_
_atom_site_aniso_label
_atom_site_aniso_U_11
_atom_site_aniso_U_22
_atom_site_aniso_U_33
_atom_site_aniso_U_23
_atom_site_aniso_U_13
_atom_site_aniso_U_12
Ag1 0.0827(3) 0.0827(3) 0.0827(3) 0.0026(3) -0.0026(3) 0.0026(3)
Cl2 0.0684(4) 0.0663(4) 0.0371(3) 0.0142(3) 0.0095(3) -0.0028(4)
Cl3 0.0674(4) 0.0554(4) 0.0633(4) -0.0081(4) 0.0149(4) 0.0081(4)
B2 0.0397(13) 0.0396(13) 0.0362(13) 0.0038(11) 0.0054(11) -0.0050(11)
B3 0.0316(12) 0.0408(12) 0.0337(12) 0.0020(11) 0.0051(10) -0.0004(10)

loop_
_atom_type_symbol
_atom_type_description
_atom_type_scat_dispersion_real
_atom_type_scat_dispersion_imag
_atom_type_scat_source
C C 0.0033 0.0016 'International Tables Vol C Tables 4.2.6.8 and 6.1.1.4'
H H 0.0000 0.0000 'International Tables Vol C Tables 4.2.6.8 and 6.1.1.4'
B B 0.0013 0.0007 'International Tables Vol C Tables 4.2.6.8 and 6.1.1.4'
Cl Cl 0.1484 0.1585 'International Tables Vol C Tables 4.2.6.8 and 6.1.1.4'
Ag Ag -0.8971 1.1015 'International Tables Vol C Tables 4.2.6.8 and 6.1.1.4'

loop_
_geom_angle_atom_site_label_1
_geom_angle_atom_site_label_2
_geom_angle_atom_site_label_3
_geom_angle
_geom_angle_site_symmetry_1
_geom_angle_site_symmetry_3
_geom_angle_publ_flag
Cl3 Ag1 Cl3 75.17(4) 6_566 12_664 ?
Cl3 Ag1 Cl3 75.17(4) 6_566 . ?
Cl3 Ag1 Cl3 75.17(4) 12_664 . ?
Cl3 Ag1 Cl2 153.72(4) 6_566 12_664 ?
Cl3 Ag1 Cl2 78.81(2) 12_664 12_664 ?
Cl3 Ag1 Cl2 101.73(2) . 12_664 ?
Cl3 Ag1 Cl2 101.73(2) 6_566 . ?
Cl3 Ag1 Cl2 153.72(4) 12_664 . ?
Cl3 Ag1 Cl2 78.81(2) . . ?
Cl2 Ag1 Cl2 103.21(3) 12_664 . ?
Cl3 Ag1 Cl2 78.81(2) 6_566 6_566 ?
Cl3 Ag1 Cl2 101.73(2) 12_664 6_566 ?
Cl3 Ag1 Cl2 153.72(4) . 6_566 ?
Cl2 Ag1 Cl2 103.21(3) 12_664 6_566 ?
Cl2 Ag1 Cl2 103.21(3) . 6_566 ?
B2 Cl2 Ag1 107.80(9) . . ?
B3 Cl3 Ag1 108.60(9) . . ?
B2 B2 B2 60.0 11_466 8_656 ?
B2 B2 B3 107.88(15) 11_466 . ?
B2 B2 B3 60.24(17) 8_656 . ?
B2 B2 Cl2 123.29(13) 11_466 . ?
B2 B2 Cl2 122.87(13) 8_656 . ?
B3 B2 Cl2 121.23(17) . . ?
B2 B2 B3 59.99(17) 11_466 11_466 ?
B2 B2 B3 107.68(15) 8_656 11_466 ?
B3 B2 B3 107.0(2) . 11_466 ?
Cl2 B2 B3 121.99(17) . 11_466 ?
B2 B2 B3 107.65(13) 11_466 20_575 ?
B2 B2 B3 107.80(13) 8_656 20_575 ?
B3 B2 B3 59.50(11) . 20_575 ?
Cl2 B2 B3 120.34(17) . 20_575 ?
B3 B2 B3 59.42(11) 11_466 20_575 ?
B3 B3 B3 108.02(16) 23_765 20_575 ?
B3 B3 B2 108.23(13) 23_765 . ?
B3 B3 B2 60.45(13) 20_575 . ?
B3 B3 B2 60.36(13) 23_765 8_656 ?
B3 B3 B2 108.19(13) 20_575 8_656 ?
B2 B3 B2 59.77(19) . 8_656 ?
B3 B3 Cl3 120.90(16) 23_765 . ?
B3 B3 Cl3 121.73(16) 20_575 . ?
B2 B3 Cl3 122.53(16) . . ?
B2 B3 Cl3 122.10(16) 8_656 . ?
B3 B3 B2 60.05(17) 23_765 23_765 ?
B3 B3 B2 60.22(16) 20_575 23_765 ?
B2 B3 B2 108.9(2) . 23_765 ?
B2 B3 B2 108.7(2) 8_656 23_765 ?
Cl3 B3 B2 120.12(17) . 23_765 ?

loop_
_geom_bond_atom_site_label_1
_geom_bond_atom_site_label_2
_geom_bond_distance
_geom_bond_site_symmetry_2
_geom_bond_publ_flag
Ag1 Cl3 2.8478(12) 6_566 ?
Ag1 Cl3 2.8478(12) 12_664 ?
Ag1 Cl3 2.8478(12) . ?
Ag1 Cl2 2.9146(10) 12_664 ?
Ag1 Cl2 2.9147(10) . ?
Ag1 Cl2 2.9147(10) 6_566 ?
Cl2 B2 1.779(3) . ?
Cl3 B3 1.782(3) . ?
B2 B2 1.774(4) 11_466 ?
B2 B2 1.774(4) 8_656 ?
B2 B3 1.777(4) . ?
B2 B3 1.782(4) 11_466 ?
B2 B3 1.785(4) 20_575 ?
B3 B3 1.768(3) 23_765 ?
B3 B3 1.768(3) 20_575 ?
B3 B2 1.782(4) 8_656 ?
B3 B2 1.785(4) 23_765 ?
